data_4063793
loop_
_publ_author_name
'O&#x2019;Connor, Abby R.'
'Kaminsky, Werner'
'Heinekey, D. Michael'
'Goldberg, Karen I.'

_publ_section_title
;
 Synthesis, Characterization, and Reactivity of Arene-Stabilized Rhodium
 Complexes
;
_journal_issue 8
_journal_name_full Organometallics
_journal_page_first 2105
_journal_paper_doi 10.1021/om1009473
_journal_volume 30
_journal_year 2011
_chemical_formula_moiety 'C32 H45 P Rh, C32 H12 B F24, 2(C H2 Cl2) '
_chemical_formula_sum 'C66 H61 B Cl4 F24 P Rh'
_chemical_formula_weight 1596.64
_chemical_name_common IIIA0231
_chemical_name_systematic
;
 IIIA0231
;
_space_group_IT_number 2
_symmetry_cell_setting triclinic
_symmetry_Int_Tables_number 2
_symmetry_space_group_name_Hall '-P 1'
_symmetry_space_group_name_H-M 'P -1'
_atom_sites_solution_hydrogens geom
_atom_sites_solution_primary direct
_atom_sites_solution_secondary difmap
_audit_conform_dict_location ftp://ftp.iucr.org/pub/cif_core.dic
_audit_conform_dict_name cif_core.dic
_audit_conform_dict_version 2.4
_audit_creation_date 2010-04-14T12:45:41-00:00
_audit_creation_method 'WinGX routine CIF_UPDATE'
_cell_angle_alpha 101.957(2)
_cell_angle_beta 94.770(2)
_cell_angle_gamma 95.252(2)
_cell_formula_units_Z 2
_cell_length_a 13.1012(5)
_cell_length_b 13.1289(5)
_cell_length_c 20.0938(8)
_cell_measurement_reflns_used 347
_cell_measurement_temperature 110(2)
_cell_measurement_theta_max 20
_cell_measurement_theta_min 3
_cell_volume 3348.5(2)
_computing_cell_refinement 'SAINT (Bruker, 2007)'
_computing_data_collection 'APEX2 (Bruker, 2007)'
_computing_data_reduction 'SAINT (Bruker, 2007)'
_computing_molecular_graphics 'ORTEP-3 for Windows (Farrugia, 1997)'
_computing_publication_material 'SHELXL-97 (Sheldrick, 1997)'
_computing_structure_refinement 'SHELXL-97 (Sheldrick, 2008)'
_computing_structure_solution 'SHELXS97 (Sheldrick, 1997)'
_diffrn_ambient_temperature 110(2)
_diffrn_measured_fraction_theta_full 0.984
_diffrn_measured_fraction_theta_max 0.985
_diffrn_measurement_device_type 'Bruker APEXII CCD area-detector'
_diffrn_measurement_method '\f and \w scans'
_diffrn_radiation_monochromator graphite
_diffrn_radiation_type MoK\a
_diffrn_radiation_wavelength 0.71073
_diffrn_reflns_av_R_equivalents 0.0956
_diffrn_reflns_av_unetI/netI 0.048
_diffrn_reflns_limit_h_max 15
_diffrn_reflns_limit_h_min -15
_diffrn_reflns_limit_k_max 15
_diffrn_reflns_limit_k_min -15
_diffrn_reflns_limit_l_max 24
_diffrn_reflns_limit_l_min 0
_diffrn_reflns_number 12066
_diffrn_reflns_theta_full 25
_diffrn_reflns_theta_max 25.35
_diffrn_reflns_theta_min 2.08
_diffrn_source 'fine-focus sealed tube'
_exptl_absorpt_coefficient_mu 0.547
_exptl_absorpt_correction_T_max 0.9323
_exptl_absorpt_correction_T_min 0.9274
_exptl_absorpt_correction_type multi-scan
_exptl_absorpt_process_details '(SADABS; Bruker, 2007)'
_exptl_crystal_colour 'pale yellow'
_exptl_crystal_density_diffrn 1.584
_exptl_crystal_density_method 'not measured'
_exptl_crystal_description 'Cut Block'
_exptl_crystal_F_000 1612
_exptl_crystal_size_max 0.14
_exptl_crystal_size_mid 0.14
_exptl_crystal_size_min 0.13
_refine_diff_density_max 2.559
_refine_diff_density_min -6.018
_refine_diff_density_rms 0.233
_refine_ls_extinction_method none
_refine_ls_goodness_of_fit_ref 0.989
_refine_ls_hydrogen_treatment constr
_refine_ls_matrix_type full
_refine_ls_number_parameters 893
_refine_ls_number_reflns 12066
_refine_ls_number_restraints 30
_refine_ls_restrained_S_all 0.989
_refine_ls_R_factor_all 0.148
_refine_ls_R_factor_gt 0.135
_refine_ls_shift/su_max 0.006
_refine_ls_shift/su_mean 0
_refine_ls_structure_factor_coef Fsqd
_refine_ls_weighting_details 'calc w=1/[\s^2^(Fo^2^)+(0.1861P)^2^+114.6927P] where P=(Fo^2^+2Fc^2^)/3'
_refine_ls_weighting_scheme calc
_refine_ls_wR_factor_gt 0.3351
_refine_ls_wR_factor_ref 0.3462
_reflns_number_gt 10358
_reflns_number_total 12066
_reflns_threshold_expression >2\s(I)
_cod_data_source_file om1009473_si_002.cif
_cod_data_source_block twin4
_cod_database_code 4063793

loop_
_symmetry_equiv_pos_as_xyz
'x, y, z'
'-x, -y, -z'

loop_
_atom_site_label
_atom_site_type_symbol
_atom_site_fract_x
_atom_site_fract_y
_atom_site_fract_z
_atom_site_U_iso_or_equiv
_atom_site_adp_type
_atom_site_occupancy
_atom_site_symmetry_multiplicity
_atom_site_calc_flag
_atom_site_refinement_flags
C1 C 0.2873(8) 0.2332(9) 0.1405(6) 0.013(2) Uani 1 1 d .
C2 C 0.2672(9) 0.1336(9) 0.0988(6) 0.017(2) Uani 1 1 d .
H2 H 0.2361 0.0782 0.1167 0.02 Uiso 1 1 calc R
C3 C 0.2912(10) 0.1128(11) 0.0320(6) 0.024(3) Uani 1 1 d .
H3 H 0.2753 0.0444 0.0041 0.029 Uiso 1 1 calc R
C4 C 0.3394(10) 0.1937(11) 0.0058(6) 0.023(3) Uani 1 1 d .
H4 H 0.359 0.1801 -0.0394 0.027 Uiso 1 1 calc R
C5 C 0.3582(10) 0.2944(11) 0.0470(7) 0.023(3) Uani 1 1 d .
H5 H 0.3896 0.3498 0.0292 0.027 Uiso 1 1 calc R
C6 C 0.3323(9) 0.3146(10) 0.1120(6) 0.019(2) Uani 1 1 d .
C7 C 0.3464(9) 0.4235(9) 0.1557(6) 0.017(2) Uani 1 1 d .
C8 C 0.4385(9) 0.4600(10) 0.2019(7) 0.021(3) Uani 1 1 d .
H8 H 0.4955 0.42 0.2001 0.025 Uiso 1 1 calc R
C9 C 0.4433(10) 0.5538(10) 0.2489(7) 0.025(3) Uani 1 1 d .
H9 H 0.5041 0.5786 0.2792 0.03 Uiso 1 1 calc R
C10 C 0.3594(10) 0.6125(10) 0.2523(7) 0.023(3) Uani 1 1 d .
H10 H 0.3608 0.6731 0.2878 0.027 Uiso 1 1 calc R
C11 C 0.2716(10) 0.5815(11) 0.2026(7) 0.024(3) Uani 1 1 d .
H11 H 0.2172 0.6247 0.203 0.029 Uiso 1 1 calc R
C12 C 0.2652(10) 0.4903(9) 0.1546(6) 0.019(2) Uani 1 1 d .
H12 H 0.2077 0.471 0.1207 0.023 Uiso 1 1 calc R
C13 C 0.3375(9) 0.1965(9) 0.2786(6) 0.013(2) Uani 1 1 d .
H13 H 0.3134 0.2072 0.3253 0.016 Uiso 1 1 calc R
C14 C 0.3308(10) 0.0780(9) 0.2515(7) 0.018(2) Uani 1 1 d .
H14A H 0.3578 0.0632 0.2063 0.022 Uiso 1 1 calc R
H14B H 0.258 0.0472 0.2457 0.022 Uiso 1 1 calc R
C15 C 0.3938(10) 0.0284(10) 0.3017(7) 0.023(3) Uani 1 1 d .
H15A H 0.3636 0.0397 0.3459 0.028 Uiso 1 1 calc R
H15B H 0.3897 -0.048 0.2834 0.028 Uiso 1 1 calc R
C16 C 0.5060(10) 0.0746(10) 0.3137(7) 0.023(3) Uani 1 1 d .
H16A H 0.5385 0.0568 0.2706 0.028 Uiso 1 1 calc R
H16B H 0.5431 0.0441 0.3485 0.028 Uiso 1 1 calc R
C17 C 0.5143(10) 0.1952(11) 0.3384(7) 0.023(3) Uani 1 1 d .
H17A H 0.4887 0.2128 0.3839 0.028 Uiso 1 1 calc R
H17B H 0.5875 0.2247 0.343 0.028 Uiso 1 1 calc R
C18 C 0.4522(9) 0.2440(11) 0.2884(7) 0.023(3) Uani 1 1 d .
H18A H 0.481 0.2311 0.2438 0.028 Uiso 1 1 calc R
H18B H 0.4568 0.3207 0.306 0.028 Uiso 1 1 calc R
C19 C 0.1239(9) 0.2058(9) 0.2243(6) 0.015(2) Uani 1 1 d .
H19 H 0.1194 0.135 0.1932 0.018 Uiso 1 1 calc R
C20 C 0.0490(10) 0.2693(11) 0.1913(8) 0.025(3) Uani 1 1 d .
H20A H 0.0595 0.343 0.217 0.03 Uiso 1 1 calc R
H20B H 0.0647 0.2683 0.1438 0.03 Uiso 1 1 calc R
C21 C -0.0639(10) 0.2261(12) 0.1902(9) 0.034(4) Uani 1 1 d .
H21A H -0.109 0.2748 0.1744 0.041 Uiso 1 1 calc R
H21B H -0.0779 0.1578 0.1573 0.041 Uiso 1 1 calc R
C22 C -0.0894(10) 0.2120(12) 0.2601(9) 0.033(3) Uani 1 1 d .
H22A H -0.1619 0.1806 0.2566 0.04 Uiso 1 1 calc R
H22B H -0.083 0.2815 0.2917 0.04 Uiso 1 1 calc R
C23 C -0.0185(10) 0.1417(10) 0.2900(8) 0.028(3) Uani 1 1 d .
H23A H -0.0359 0.1367 0.3363 0.033 Uiso 1 1 calc R
H23B H -0.028 0.0703 0.2606 0.033 Uiso 1 1 calc R
C24 C 0.0932(10) 0.1894(10) 0.2936(7) 0.021(3) Uani 1 1 d .
H24A H 0.1393 0.1427 0.3108 0.025 Uiso 1 1 calc R
H24B H 0.1033 0.2576 0.3267 0.025 Uiso 1 1 calc R
C25 C 0.2949(10) 0.4425(9) 0.3648(6) 0.017(2) Uani 1 1 d .
H25 H 0.2915 0.371 0.3749 0.02 Uiso 1 1 calc R
C26 C 0.1982(10) 0.4689(9) 0.3396(6) 0.018(2) Uani 1 1 d .
H26 H 0.1404 0.4119 0.3357 0.022 Uiso 1 1 calc R
C27 C 0.1654(10) 0.5783(10) 0.3588(7) 0.022(3) Uani 1 1 d .
H27A H 0.1188 0.5916 0.3209 0.027 Uiso 1 1 calc R
H27B H 0.2266 0.6311 0.3672 0.027 Uiso 1 1 calc R
C28 C 0.1085(12) 0.5871(11) 0.4248(8) 0.030(3) Uani 1 1 d .
H28A H 0.0938 0.6606 0.4396 0.036 Uiso 1 1 calc R
H28B H 0.0414 0.5429 0.4128 0.036 Uiso 1 1 calc R
C29 C 0.1645(13) 0.5560(12) 0.4841(8) 0.034(3) Uani 1 1 d .
H29A H 0.166 0.4791 0.4726 0.041 Uiso 1 1 calc R
H29B H 0.1242 0.572 0.5238 0.041 Uiso 1 1 calc R
C30 C 0.2751(12) 0.6073(11) 0.5063(7) 0.029(3) Uani 1 1 d .
H30A H 0.2839 0.6715 0.4877 0.035 Uiso 1 1 calc R
H30B H 0.2832 0.6298 0.5568 0.035 Uiso 1 1 calc R
C31 C 0.3625(12) 0.5428(11) 0.4857(7) 0.030(3) Uani 1 1 d .
H31A H 0.3501 0.4752 0.4998 0.036 Uiso 1 1 calc R
H31B H 0.4274 0.58 0.5118 0.036 Uiso 1 1 calc R
C32 C 0.3787(10) 0.5193(12) 0.4088(8) 0.028(3) Uani 1 1 d .
H32A H 0.382 0.5857 0.3926 0.034 Uiso 1 1 calc R
H32B H 0.4457 0.491 0.4031 0.034 Uiso 1 1 calc R
C33 C 0.6453(9) 0.8705(9) 0.1848(5) 0.014(2) Uani 1 1 d .
C34 C 0.5457(9) 0.8203(9) 0.1625(6) 0.015(2) Uani 1 1 d .
H34 H 0.5271 0.7535 0.172 0.018 Uiso 1 1 calc R
C35 C 0.4730(9) 0.8659(9) 0.1269(6) 0.016(2) Uani 1 1 d .
C36 C 0.4984(9) 0.9612(10) 0.1105(7) 0.021(3) Uani 1 1 d .
H36 H 0.4498 0.9913 0.0849 0.025 Uiso 1 1 calc R
C37 C 0.5959(9) 1.0117(9) 0.1322(6) 0.013(2) Uani 1 1 d .
C38 C 0.6679(9) 0.9679(9) 0.1691(6) 0.016(2) Uani 1 1 d .
H38 H 0.7341 1.0054 0.1841 0.02 Uiso 1 1 calc R
C39 C 0.3674(9) 0.8088(9) 0.1080(6) 0.015(2) Uani 1 1 d .
C40 C 0.6255(10) 1.1176(10) 0.1162(8) 0.026(3) Uani 1 1 d .
C41 C 0.8489(9) 0.8477(9) 0.2161(6) 0.012(2) Uani 1 1 d .
C42 C 0.8745(9) 0.8651(8) 0.1537(6) 0.011(2) Uani 1 1 d .
H42 H 0.8216 0.8683 0.1191 0.013 Uiso 1 1 calc R
C43 C 0.9778(9) 0.8780(9) 0.1411(6) 0.015(2) Uani 1 1 d .
C44 C 1.0575(9) 0.8743(9) 0.1893(6) 0.018(2) Uani 1 1 d .
H44 H 1.1273 0.8835 0.1799 0.022 Uiso 1 1 calc R
C45 C 1.0325(9) 0.8565(9) 0.2522(7) 0.018(2) Uani 1 1 d .
C46 C 0.9309(9) 0.8428(8) 0.2655(6) 0.013(2) Uani 1 1 d .
H46 H 0.9157 0.8299 0.3086 0.015 Uiso 1 1 calc R
C47 C 1.0004(10) 0.8990(11) 0.0731(7) 0.023(3) Uani 1 1 d .
C48 C 1.1166(10) 0.8553(9) 0.3065(7) 0.019(3) Uani 1 1 d .
C49 C 0.7076(8) 0.8737(8) 0.3110(5) 0.009(2) Uani 1 1 d .
C50 C 0.7679(9) 0.9639(9) 0.3499(7) 0.018(2) Uani 1 1 d .
H50 H 0.8241 0.9949 0.3312 0.021 Uiso 1 1 calc R
C51 C 0.7455(9) 1.0086(9) 0.4165(6) 0.015(2) Uani 1 1 d .
C52 C 0.6644(9) 0.9656(10) 0.4455(6) 0.018(2) Uani 1 1 d .
H52 H 0.6507 0.9951 0.4907 0.021 Uiso 1 1 calc R
C53 C 0.6044(8) 0.8788(9) 0.4067(6) 0.012(2) Uani 1 1 d .
C54 C 0.6249(8) 0.8348(9) 0.3413(6) 0.013(2) Uani 1 1 d .
H54 H 0.5808 0.7755 0.316 0.015 Uiso 1 1 calc R
C55 C 0.8165(10) 1.0998(10) 0.4575(7) 0.026(3) Uani 1 1 d .
C56 C 0.5143(11) 0.8304(11) 0.4341(7) 0.025(3) Uani 1 1 d .
C57 C 0.7133(8) 0.6940(9) 0.2179(6) 0.014(2) Uani 1 1 d U
C58 C 0.7278(10) 0.6391(10) 0.2689(6) 0.018(2) Uani 1 1 d .
H58 H 0.7408 0.6772 0.3149 0.022 Uiso 1 1 calc R
C59 C 0.7243(9) 0.5283(9) 0.2556(6) 0.016(2) Uani 1 1 d .
C60 C 0.7082(10) 0.4716(9) 0.1898(7) 0.019(3) Uani 1 1 d .
H60 H 0.7083 0.3977 0.1802 0.023 Uiso 1 1 calc R
C61 C 0.6916(10) 0.5235(10) 0.1369(6) 0.019(3) Uani 1 1 d .
C62 C 0.6952(9) 0.6313(9) 0.1508(6) 0.018(2) Uani 1 1 d .
H62 H 0.6851 0.665 0.1137 0.022 Uiso 1 1 calc R
C63 C 0.7406(12) 0.4774(11) 0.3134(7) 0.028(3) Uani 1 1 d .
C64 C 0.6733(12) 0.4629(11) 0.0649(7) 0.030(3) Uani 1 1 d .
C65 C 0.8648(14) 0.8243(17) 0.5209(10) 0.051(5) Uani 1 1 d .
H65A H 0.8715 0.9 0.5208 0.061 Uiso 1 1 calc R
H65B H 0.9169 0.8129 0.5564 0.061 Uiso 1 1 calc R
C66 C 0.9637(14) 0.5916(14) 0.1014(11) 0.048(4) Uani 1 1 d .
H66A H 0.9173 0.5389 0.0671 0.058 Uiso 1 1 calc R
H66B H 0.9287 0.6558 0.1122 0.058 Uiso 1 1 calc R
B1 B 0.7293(10) 0.8213(10) 0.2319(6) 0.012(2) Uani 1 1 d .
F1 F 0.3106(6) 0.8243(7) 0.1612(5) 0.035(2) Uani 1 1 d .
F2 F 0.3662(6) 0.7058(6) 0.0877(4) 0.0327(19) Uani 1 1 d .
F3 F 0.3132(6) 0.8425(8) 0.0582(5) 0.041(2) Uani 1 1 d .
F4 F 0.6429(9) 1.1930(6) 0.1748(5) 0.047(3) Uani 1 1 d .
F5 F 0.5570(8) 1.1474(10) 0.0763(8) 0.080(5) Uani 1 1 d .
F6 F 0.7141(7) 1.1235(6) 0.0893(5) 0.037(2) Uani 1 1 d .
F7 F 0.9521(7) 0.8270(8) 0.0203(4) 0.041(2) Uani 1 1 d .
F8 F 0.9688(11) 0.9903(9) 0.0645(6) 0.064(4) Uani 1 1 d .
F9 F 1.0997(7) 0.9052(8) 0.0638(4) 0.040(2) Uani 1 1 d .
F10 F 1.1489(7) 0.9509(6) 0.3441(4) 0.036(2) Uani 1 1 d .
F11 F 1.1999(6) 0.8166(7) 0.2835(4) 0.033(2) Uani 1 1 d .
F12 F 1.0866(6) 0.7980(7) 0.3518(4) 0.0278(18) Uani 1 1 d .
F13 F 0.8294(9) 1.1781(7) 0.4229(5) 0.049(3) Uani 1 1 d .
F14 F 0.9112(7) 1.0740(8) 0.4710(6) 0.056(3) Uani 1 1 d .
F15 F 0.7828(6) 1.1411(6) 0.5167(4) 0.0304(18) Uani 1 1 d .
F16 F 0.5047(7) 0.8753(6) 0.4995(4) 0.0307(18) Uani 1 1 d .
F17 F 0.5207(8) 0.7295(7) 0.4330(6) 0.054(3) Uani 1 1 d .
F18 F 0.4250(6) 0.8337(9) 0.3988(5) 0.049(3) Uani 1 1 d .
F19 F 0.8354(11) 0.4915(10) 0.3426(7) 0.082(5) Uani 1 1 d .
F20 F 0.6844(14) 0.5111(10) 0.3642(6) 0.093(6) Uani 1 1 d .
F21 F 0.7185(9) 0.3756(7) 0.2978(5) 0.045(2) Uani 1 1 d .
F22 F 0.7316(19) 0.3778(16) 0.0562(10) 0.047(5) Uani 0.5 1 d PU
F22A F 0.6509(18) 0.3598(14) 0.0575(10) 0.044(4) Uani 0.5 1 d PU
F23 F 0.5748(13) 0.4826(15) 0.0353(8) 0.027(4) Uani 0.5 1 d PU
F23A F 0.5818(18) 0.423(2) 0.0447(13) 0.059(6) Uani 0.5 1 d PU
F24 F 0.7246(10) 0.5000(11) 0.0215(5) 0.068(4) Uani 1 1 d .
P1 P 0.2561(2) 0.2669(2) 0.22901(15) 0.0123(6) Uani 1 1 d .
Rh1 Rh 0.29391(7) 0.44226(7) 0.25783(5) 0.0125(3) Uani 1 1 d .
Cl1 Cl 0.8875(4) 0.7536(6) 0.4416(3) 0.0728(18) Uani 1 1 d .
Cl2 Cl 0.7391(3) 0.7852(4) 0.5408(2) 0.0536(12) Uani 1 1 d .
Cl3 Cl 1.0775(3) 0.6207(4) 0.0663(2) 0.0468(10) Uani 1 1 d .
Cl4 Cl 0.9852(4) 0.5434(6) 0.1759(4) 0.080(2) Uani 1 1 d .

loop_
_atom_site_aniso_label
_atom_site_aniso_U_11
_atom_site_aniso_U_22
_atom_site_aniso_U_33
_atom_site_aniso_U_23
_atom_site_aniso_U_13
_atom_site_aniso_U_12
C1 0.010(5) 0.015(6) 0.012(5) -0.004(4) 0.005(4) 0.000(4)
C2 0.017(6) 0.015(6) 0.019(6) 0.004(5) 0.001(5) 0.005(5)
C3 0.018(6) 0.033(7) 0.015(6) -0.010(5) -0.003(5) 0.011(5)
C4 0.025(7) 0.029(7) 0.011(6) -0.003(5) -0.005(5) 0.010(5)
C5 0.018(6) 0.031(7) 0.022(7) 0.010(6) 0.005(5) 0.003(5)
C6 0.015(6) 0.022(6) 0.019(6) 0.007(5) 0.002(5) -0.001(5)
C7 0.015(6) 0.017(6) 0.023(6) 0.010(5) 0.003(5) -0.002(5)
C8 0.014(6) 0.014(6) 0.033(7) 0.005(5) 0.007(5) -0.004(5)
C9 0.023(7) 0.025(7) 0.025(7) 0.008(5) 0.006(5) -0.011(5)
C10 0.029(7) 0.017(6) 0.022(6) 0.002(5) 0.012(5) -0.002(5)
C11 0.025(7) 0.029(7) 0.022(7) 0.011(6) 0.006(5) 0.004(5)
C12 0.024(6) 0.014(6) 0.021(6) 0.009(5) 0.004(5) 0.003(5)
C13 0.017(6) 0.009(5) 0.013(5) 0.002(4) 0.002(4) 0.002(4)
C14 0.019(6) 0.012(6) 0.024(6) 0.005(5) 0.001(5) 0.000(5)
C15 0.021(6) 0.013(6) 0.033(7) 0.004(5) 0.001(5) -0.002(5)
C16 0.022(7) 0.020(7) 0.028(7) 0.008(5) 0.002(5) 0.006(5)
C17 0.012(6) 0.026(7) 0.034(7) 0.014(6) 0.000(5) 0.001(5)
C18 0.014(6) 0.027(7) 0.030(7) 0.009(6) 0.003(5) 0.001(5)
C19 0.008(5) 0.017(6) 0.022(6) 0.007(5) 0.006(4) -0.001(4)
C20 0.014(6) 0.023(7) 0.040(8) 0.012(6) -0.001(5) 0.002(5)
C21 0.010(6) 0.034(8) 0.052(10) 0.000(7) -0.010(6) 0.004(6)
C22 0.007(6) 0.033(8) 0.056(10) -0.002(7) 0.007(6) 0.004(5)
C23 0.023(7) 0.016(6) 0.041(8) -0.002(6) 0.020(6) -0.004(5)
C24 0.017(6) 0.013(6) 0.032(7) 0.001(5) 0.014(5) -0.002(5)
C25 0.023(6) 0.012(6) 0.018(6) 0.009(5) 0.002(5) 0.002(5)
C26 0.030(7) 0.011(6) 0.015(6) 0.006(5) 0.004(5) 0.002(5)
C27 0.028(7) 0.022(6) 0.021(6) 0.009(5) 0.005(5) 0.010(5)
C28 0.036(8) 0.018(7) 0.037(8) 0.004(6) 0.013(6) 0.007(6)
C29 0.048(9) 0.029(8) 0.031(8) 0.007(6) 0.026(7) 0.016(7)
C30 0.039(8) 0.025(7) 0.020(7) 0.000(5) 0.002(6) 0.007(6)
C31 0.038(8) 0.024(7) 0.029(7) 0.006(6) -0.003(6) 0.010(6)
C32 0.015(6) 0.033(8) 0.038(8) 0.010(6) -0.002(6) 0.010(5)
C33 0.017(6) 0.020(6) 0.005(5) 0.003(4) -0.003(4) 0.004(5)
C34 0.018(6) 0.012(6) 0.014(6) 0.003(4) 0.004(5) 0.004(4)
C35 0.013(6) 0.018(6) 0.015(6) 0.001(5) 0.002(5) 0.001(5)
C36 0.011(6) 0.021(6) 0.033(7) 0.010(5) -0.003(5) 0.009(5)
C37 0.013(5) 0.010(5) 0.018(6) 0.006(4) 0.007(4) -0.001(4)
C38 0.010(5) 0.019(6) 0.016(6) -0.002(5) 0.000(4) -0.005(4)
C39 0.013(6) 0.020(6) 0.011(5) 0.002(5) 0.000(4) 0.002(5)
C40 0.025(7) 0.018(7) 0.040(8) 0.015(6) 0.011(6) 0.007(5)
C41 0.014(5) 0.011(5) 0.015(5) 0.003(4) 0.007(4) 0.006(4)
C42 0.013(5) 0.006(5) 0.013(5) 0.002(4) 0.001(4) -0.001(4)
C43 0.016(6) 0.014(6) 0.018(6) 0.005(5) 0.009(5) 0.002(4)
C44 0.016(6) 0.015(6) 0.023(6) 0.001(5) 0.006(5) 0.005(5)
C45 0.015(6) 0.012(6) 0.026(7) 0.004(5) 0.007(5) 0.000(4)
C46 0.016(6) 0.008(5) 0.016(6) 0.006(4) 0.003(4) 0.002(4)
C47 0.019(6) 0.035(7) 0.017(6) 0.003(5) 0.006(5) 0.006(5)
C48 0.020(6) 0.009(6) 0.025(7) 0.001(5) -0.004(5) -0.006(5)
C49 0.010(5) 0.010(5) 0.009(5) 0.006(4) 0.001(4) 0.002(4)
C50 0.017(6) 0.012(6) 0.024(6) 0.003(5) 0.004(5) 0.000(4)
C51 0.015(6) 0.008(5) 0.019(6) -0.004(4) 0.008(5) 0.001(4)
C52 0.017(6) 0.024(6) 0.009(5) -0.005(5) 0.005(5) 0.001(5)
C53 0.010(5) 0.019(6) 0.007(5) 0.003(4) -0.001(4) -0.005(4)
C54 0.010(5) 0.010(5) 0.014(6) -0.002(4) -0.001(4) -0.006(4)
C55 0.023(7) 0.019(6) 0.029(7) -0.004(5) 0.004(6) -0.007(5)
C56 0.026(7) 0.024(7) 0.023(7) 0.003(5) 0.015(6) -0.005(5)
C57 0.008(5) 0.022(5) 0.012(5) 0.002(4) 0.004(4) 0.008(4)
C58 0.022(6) 0.016(6) 0.017(6) 0.001(5) 0.005(5) 0.004(5)
C59 0.016(6) 0.012(6) 0.021(6) 0.002(5) 0.002(5) 0.006(4)
C60 0.024(6) 0.012(6) 0.023(7) 0.004(5) 0.012(5) 0.006(5)
C61 0.019(6) 0.020(6) 0.018(6) 0.002(5) 0.007(5) 0.004(5)
C62 0.017(6) 0.015(6) 0.019(6) -0.003(5) 0.006(5) 0.000(5)
C63 0.050(9) 0.024(7) 0.011(6) 0.005(5) 0.007(6) 0.010(6)
C64 0.042(9) 0.026(7) 0.022(7) 0.004(6) 0.007(6) 0.004(6)
C65 0.037(9) 0.072(13) 0.043(10) 0.013(9) 0.011(8) 0.000(9)
C66 0.037(9) 0.038(9) 0.071(13) 0.011(9) 0.009(9) 0.015(7)
B1 0.018(6) 0.009(6) 0.011(6) 0.005(5) 0.006(5) 0.005(5)
F1 0.014(4) 0.043(5) 0.042(5) -0.002(4) 0.008(3) -0.010(3)
F2 0.028(4) 0.023(4) 0.039(5) -0.005(4) -0.006(4) -0.005(3)
F3 0.024(4) 0.059(6) 0.042(5) 0.033(5) -0.019(4) -0.011(4)
F4 0.080(7) 0.014(4) 0.050(6) 0.006(4) 0.032(5) -0.001(4)
F5 0.033(5) 0.066(8) 0.153(13) 0.085(9) -0.037(7) -0.024(5)
F6 0.039(5) 0.025(4) 0.051(5) 0.016(4) 0.019(4) -0.003(4)
F7 0.037(5) 0.063(6) 0.019(4) 0.005(4) 0.006(4) -0.015(4)
F8 0.109(10) 0.060(7) 0.051(6) 0.039(5) 0.060(7) 0.050(7)
F9 0.027(4) 0.066(6) 0.030(5) 0.017(4) 0.012(4) -0.004(4)
F10 0.046(5) 0.023(4) 0.031(5) 0.001(3) -0.016(4) 0.000(4)
F11 0.016(4) 0.055(6) 0.030(4) 0.007(4) 0.002(3) 0.020(4)
F12 0.021(4) 0.038(5) 0.029(4) 0.023(4) 0.000(3) -0.003(3)
F13 0.078(7) 0.020(4) 0.043(5) -0.005(4) 0.030(5) -0.023(4)
F14 0.027(5) 0.050(6) 0.071(7) -0.019(5) -0.013(5) -0.009(4)
F15 0.035(4) 0.027(4) 0.023(4) -0.004(3) 0.011(3) -0.012(3)
F16 0.038(5) 0.033(5) 0.022(4) 0.003(3) 0.018(3) -0.001(4)
F17 0.058(6) 0.023(5) 0.082(8) 0.008(5) 0.046(6) -0.011(4)
F18 0.015(4) 0.088(8) 0.045(6) 0.022(5) 0.004(4) -0.011(4)
F19 0.089(9) 0.070(8) 0.085(9) 0.054(7) -0.062(8) -0.027(7)
F20 0.193(17) 0.073(9) 0.053(7) 0.052(7) 0.075(9) 0.076(10)
F21 0.080(7) 0.017(4) 0.042(5) 0.016(4) 0.004(5) -0.002(4)
F22 0.066(9) 0.038(8) 0.038(8) 0.002(6) 0.003(7) 0.023(7)
F22A 0.067(9) 0.023(7) 0.036(8) 0.002(6) -0.001(7) -0.003(7)
F23 0.030(7) 0.031(7) 0.016(6) -0.001(6) -0.002(5) -0.003(6)
F23A 0.046(9) 0.069(10) 0.052(9) -0.006(8) 0.004(7) -0.002(8)
F24 0.085(9) 0.082(9) 0.026(5) -0.010(5) 0.017(5) -0.013(7)
P1 0.0098(13) 0.0136(14) 0.0133(14) 0.0012(11) 0.0028(11) 0.0022(11)
Rh1 0.0114(4) 0.0114(5) 0.0146(4) 0.0026(3) 0.0027(3) 0.0001(3)
Cl1 0.045(3) 0.115(5) 0.045(3) -0.016(3) 0.009(2) 0.012(3)
Cl2 0.038(2) 0.088(4) 0.047(2) 0.039(2) 0.0137(19) 0.006(2)
Cl3 0.036(2) 0.047(2) 0.058(3) 0.013(2) 0.0031(19) 0.0094(18)
Cl4 0.037(3) 0.114(5) 0.114(5) 0.077(4) 0.014(3) 0.010(3)

loop_
_atom_type_symbol
_atom_type_description
_atom_type_scat_dispersion_real
_atom_type_scat_dispersion_imag
_atom_type_scat_source
C C 0.0033 0 'International Tables Vol C Tables 4.2.6.8 and 6.1.1.4'
H H 0 0 'International Tables Vol C Tables 4.2.6.8 and 6.1.1.4'
B B 0.0013 0 'International Tables Vol C Tables 4.2.6.8 and 6.1.1.4'
Cl Cl 0.1484 0 'International Tables Vol C Tables 4.2.6.8 and 6.1.1.4'
F F 0.0171 0 'International Tables Vol C Tables 4.2.6.8 and 6.1.1.4'
P P 0.1023 0 'International Tables Vol C Tables 4.2.6.8 and 6.1.1.4'
Rh Rh -1.1178 0 'International Tables Vol C Tables 4.2.6.8 and 6.1.1.4'

loop_
_geom_angle_atom_site_label_1
_geom_angle_atom_site_label_2
_geom_angle_atom_site_label_3
_geom_angle
C2 C1 C6 117.8(11)
C2 C1 P1 124.2(9)
C6 C1 P1 118.0(9)
C3 C2 C1 121.8(12)
C3 C2 H2 119.1
C1 C2 H2 119.1
C2 C3 C4 119.3(12)
C2 C3 H3 120.3
C4 C3 H3 120.3
C5 C4 C3 119.2(12)
C5 C4 H4 120.4
C3 C4 H4 120.4
C6 C5 C4 121.0(13)
C6 C5 H5 119.5
C4 C5 H5 119.5
C5 C6 C1 120.8(12)
C5 C6 C7 121.7(12)
C1 C6 C7 117.4(10)
C8 C7 C12 119.4(11)
C8 C7 C6 120.4(11)
C12 C7 C6 120.1(11)
C8 C7 Rh1 75.4(7)
C12 C7 Rh1 75.5(7)
C6 C7 Rh1 116.7(8)
C9 C8 C7 119.3(12)
C9 C8 Rh1 75.9(7)
C7 C8 Rh1 67.3(7)
C9 C8 H8 120.3
C7 C8 H8 120.3
Rh1 C8 H8 128.6
C8 C9 C10 120.6(13)
C8 C9 Rh1 69.8(7)
C10 C9 Rh1 71.7(7)
C8 C9 H9 119.7
C10 C9 H9 119.7
Rh1 C9 H9 131.8
C9 C10 C11 120.1(12)
C9 C10 Rh1 73.9(7)
C11 C10 Rh1 72.6(7)
C9 C10 H10 119.9
C11 C10 H10 119.9
Rh1 C10 H10 125.3
C12 C11 C10 120.5(12)
C12 C11 Rh1 70.9(8)
C10 C11 Rh1 72.0(7)
C12 C11 H11 119.7
C10 C11 H11 119.7
Rh1 C11 H11 129.9
C11 C12 C7 119.4(12)
C11 C12 Rh1 75.1(8)
C7 C12 Rh1 67.2(7)
C11 C12 H12 120.3
C7 C12 H12 120.3
Rh1 C12 H12 129.8
C14 C13 C18 109.3(10)
C14 C13 P1 115.7(8)
C18 C13 P1 111.7(8)
C14 C13 H13 106.5
C18 C13 H13 106.5
P1 C13 H13 106.5
C13 C14 C15 109.9(10)
C13 C14 H14A 109.7
C15 C14 H14A 109.7
C13 C14 H14B 109.7
C15 C14 H14B 109.7
H14A C14 H14B 108.2
C16 C15 C14 111.9(11)
C16 C15 H15A 109.2
C14 C15 H15A 109.2
C16 C15 H15B 109.2
C14 C15 H15B 109.2
H15A C15 H15B 107.9
C15 C16 C17 110.3(10)
C15 C16 H16A 109.6
C17 C16 H16A 109.6
C15 C16 H16B 109.6
C17 C16 H16B 109.6
H16A C16 H16B 108.1
C18 C17 C16 111.0(11)
C18 C17 H17A 109.4
C16 C17 H17A 109.4
C18 C17 H17B 109.4
C16 C17 H17B 109.4
H17A C17 H17B 108
C17 C18 C13 110.4(10)
C17 C18 H18A 109.6
C13 C18 H18A 109.6
C17 C18 H18B 109.6
C13 C18 H18B 109.6
H18A C18 H18B 108.1
C24 C19 C20 111.8(10)
C24 C19 P1 113.0(8)
C20 C19 P1 109.9(8)
C24 C19 H19 107.3
C20 C19 H19 107.3
P1 C19 H19 107.3
C21 C20 C19 112.4(11)
C21 C20 H20A 109.1
C19 C20 H20A 109.1
C21 C20 H20B 109.1
C19 C20 H20B 109.1
H20A C20 H20B 107.9
C22 C21 C20 111.9(12)
C22 C21 H21A 109.2
C20 C21 H21A 109.2
C22 C21 H21B 109.2
C20 C21 H21B 109.2
H21A C21 H21B 107.9
C21 C22 C23 112.4(11)
C21 C22 H22A 109.1
C23 C22 H22A 109.1
C21 C22 H22B 109.1
C23 C22 H22B 109.1
H22A C22 H22B 107.9
C24 C23 C22 108.7(11)
C24 C23 H23A 109.9
C22 C23 H23A 109.9
C24 C23 H23B 109.9
C22 C23 H23B 109.9
H23A C23 H23B 108.3
C23 C24 C19 113.0(11)
C23 C24 H24A 109
C19 C24 H24A 109
C23 C24 H24B 109
C19 C24 H24B 109
H24A C24 H24B 107.8
C26 C25 C32 124.8(11)
C26 C25 Rh1 70.4(7)
C32 C25 Rh1 113.1(9)
C26 C25 H25 113.7
C32 C25 H25 113.7
Rh1 C25 H25 113.7
C25 C26 C27 122.8(11)
C25 C26 Rh1 70.9(7)
C27 C26 Rh1 116.2(8)
C25 C26 H26 113.4
C27 C26 H26 113.4
Rh1 C26 H26 113.4
C26 C27 C28 108.8(10)
C26 C27 H27A 109.9
C28 C27 H27A 109.9
C26 C27 H27B 109.9
C28 C27 H27B 109.9
H27A C27 H27B 108.3
C29 C28 C27 116.1(12)
C29 C28 H28A 108.3
C27 C28 H28A 108.3
C29 C28 H28B 108.3
C27 C28 H28B 108.3
H28A C28 H28B 107.4
C28 C29 C30 116.7(13)
C28 C29 H29A 108.1
C30 C29 H29A 108.1
C28 C29 H29B 108.1
C30 C29 H29B 108.1
H29A C29 H29B 107.3
C31 C30 C29 117.9(12)
C31 C30 H30A 107.8
C29 C30 H30A 107.8
C31 C30 H30B 107.8
C29 C30 H30B 107.8
H30A C30 H30B 107.2
C30 C31 C32 116.5(11)
C30 C31 H31A 108.2
C32 C31 H31A 108.2
C30 C31 H31B 108.2
C32 C31 H31B 108.2
H31A C31 H31B 107.3
C25 C32 C31 113.5(12)
C25 C32 H32A 108.9
C31 C32 H32A 108.9
C25 C32 H32B 108.9
C31 C32 H32B 108.9
H32A C32 H32B 107.7
C38 C33 C34 116.4(10)
C38 C33 B1 121.4(10)
C34 C33 B1 122.1(10)
C35 C34 C33 121.6(11)
C35 C34 H34 119.2
C33 C34 H34 119.2
C36 C35 C34 120.7(11)
C36 C35 C39 121.5(11)
C34 C35 C39 117.8(11)
C35 C36 C37 118.3(11)
C35 C36 H36 120.8
C37 C36 H36 120.8
C36 C37 C38 121.3(11)
C36 C37 C40 119.6(11)
C38 C37 C40 119.1(11)
C37 C38 C33 121.6(11)
C37 C38 H38 119.2
C33 C38 H38 119.2
F2 C39 F1 106.3(10)
F2 C39 F3 107.4(10)
F1 C39 F3 104.7(10)
F2 C39 C35 113.9(10)
F1 C39 C35 111.3(10)
F3 C39 C35 112.7(10)
F5 C40 F6 107.6(12)
F5 C40 F4 107.1(13)
F6 C40 F4 103.3(11)
F5 C40 C37 114.5(12)
F6 C40 C37 113.2(10)
F4 C40 C37 110.4(11)
C42 C41 C46 117.4(10)
C42 C41 B1 123.0(10)
C46 C41 B1 119.4(10)
C41 C42 C43 120.4(11)
C41 C42 H42 119.8
C43 C42 H42 119.8
C44 C43 C42 122.3(11)
C44 C43 C47 119.8(11)
C42 C43 C47 117.8(11)
C43 C44 C45 117.7(11)
C43 C44 H44 121.2
C45 C44 H44 121.2
C46 C45 C44 120.9(11)
C46 C45 C48 119.6(11)
C44 C45 C48 119.4(11)
C45 C46 C41 121.3(11)
C45 C46 H46 119.4
C41 C46 H46 119.4
F9 C47 F7 106.3(10)
F9 C47 F8 105.8(12)
F7 C47 F8 105.2(12)
F9 C47 C43 114.2(11)
F7 C47 C43 113.3(11)
F8 C47 C43 111.3(10)
F11 C48 F10 105.9(10)
F11 C48 F12 105.7(10)
F10 C48 F12 105.2(10)
F11 C48 C45 114.5(11)
F10 C48 C45 112.3(10)
F12 C48 C45 112.5(10)
C54 C49 C50 116.2(10)
C54 C49 B1 121.9(10)
C50 C49 B1 121.8(10)
C49 C50 C51 120.4(11)
C49 C50 H50 119.8
C51 C50 H50 119.8
C52 C51 C50 121.5(11)
C52 C51 C55 120.2(11)
C50 C51 C55 118.2(11)
C53 C52 C51 117.9(11)
C53 C52 H52 121
C51 C52 H52 121
C52 C53 C54 121.3(10)
C52 C53 C56 120.6(11)
C54 C53 C56 118.1(10)
C53 C54 C49 122.6(10)
C53 C54 H54 118.7
C49 C54 H54 118.7
F15 C55 F14 107.9(12)
F15 C55 F13 107.0(11)
F14 C55 F13 105.3(12)
F15 C55 C51 112.7(11)
F14 C55 C51 112.0(11)
F13 C55 C51 111.6(12)
F18 C56 F17 105.6(12)
F18 C56 F16 106.3(11)
F17 C56 F16 105.8(11)
F18 C56 C53 113.4(11)
F17 C56 C53 111.8(11)
F16 C56 C53 113.3(11)
C58 C57 C62 114.8(11)
C58 C57 B1 123.1(10)
C62 C57 B1 121.7(10)
C57 C58 C59 123.0(11)
C57 C58 H58 118.5
C59 C58 H58 118.5
C60 C59 C58 119.8(11)
C60 C59 C63 121.5(11)
C58 C59 C63 118.7(11)
C59 C60 C61 119.1(11)
C59 C60 H60 120.4
C61 C60 H60 120.4
C62 C61 C60 120.2(12)
C62 C61 C64 120.0(12)
C60 C61 C64 119.8(12)
C61 C62 C57 123.1(12)
C61 C62 H62 118.5
C57 C62 H62 118.5
F19 C63 F21 104.0(12)
F19 C63 F20 104.4(15)
F21 C63 F20 105.2(13)
F19 C63 C59 114.7(13)
F21 C63 C59 114.3(11)
F20 C63 C59 113.1(12)
F23A C64 F24 117.0(18)
F23A C64 F22A 61.3(18)
F24 C64 F22A 120.5(15)
F23A C64 F22 105(2)
F24 C64 F22 88.8(15)
F22A C64 F22 45.8(13)
F23A C64 F23 36.1(14)
F24 C64 F23 94.1(13)
F22A C64 F23 96.7(16)
F22 C64 F23 135.0(16)
F23A C64 C61 115.8(16)
F24 C64 C61 115.9(13)
F22A C64 C61 115.1(14)
F22 C64 C61 110.1(14)
F23 C64 C61 108.7(12)
Cl1 C65 Cl2 110.8(11)
Cl1 C65 H65A 109.5
Cl2 C65 H65A 109.5
Cl1 C65 H65B 109.5
Cl2 C65 H65B 109.5
H65A C65 H65B 108.1
Cl3 C66 Cl4 112.7(10)
Cl3 C66 H66A 109
Cl4 C66 H66A 109
Cl3 C66 H66B 109
Cl4 C66 H66B 109
H66A C66 H66B 107.8
C57 B1 C41 103.6(9)
C57 B1 C49 110.8(9)
C41 B1 C49 113.5(9)
C57 B1 C33 113.4(10)
C41 B1 C33 112.7(9)
C49 B1 C33 103.0(8)
F22A F22 C64 63.8(16)
F22 F22A F23A 123(2)
F22 F22A C64 70.4(16)
F23A F22A C64 56.7(15)
F23A F23 C64 60(2)
F23 F23A C64 84(3)
F23 F23A F22A 143(3)
C64 F23A F22A 62.0(16)
C19 P1 C1 103.5(5)
C19 P1 C13 106.8(5)
C1 P1 C13 106.9(5)
C19 P1 Rh1 121.2(4)
C1 P1 Rh1 103.4(4)
C13 P1 Rh1 113.7(4)
C26 Rh1 C25 38.8(5)
C26 Rh1 C7 161.5(5)
C25 Rh1 C7 159.6(5)
C26 Rh1 P1 96.5(3)
C25 Rh1 P1 91.7(3)
C7 Rh1 P1 84.3(3)
C26 Rh1 C8 157.6(5)
C25 Rh1 C8 125.0(5)
C7 Rh1 C8 37.3(5)
P1 Rh1 C8 99.8(3)
C26 Rh1 C12 125.5(4)
C25 Rh1 C12 160.9(4)
C7 Rh1 C12 37.3(4)
P1 Rh1 C12 102.6(3)
C8 Rh1 C12 65.4(5)
C26 Rh1 C10 103.0(4)
C25 Rh1 C10 105.8(5)
C7 Rh1 C10 76.0(4)
P1 Rh1 C10 160.1(3)
C8 Rh1 C10 62.5(4)
C12 Rh1 C10 62.9(5)
C26 Rh1 C11 104.0(5)
C25 Rh1 C11 128.5(5)
C7 Rh1 C11 64.3(5)
P1 Rh1 C11 135.3(4)
C8 Rh1 C11 74.6(5)
C12 Rh1 C11 34.0(5)
C10 Rh1 C11 35.4(5)
C26 Rh1 C9 124.8(5)
C25 Rh1 C9 105.4(5)
C7 Rh1 C9 64.3(5)
P1 Rh1 C9 132.0(4)
C8 Rh1 C9 34.3(5)
C12 Rh1 C9 74.3(5)
C10 Rh1 C9 34.4(5)
C11 Rh1 C9 62.4(5)

loop_
_geom_bond_atom_site_label_1
_geom_bond_atom_site_label_2
_geom_bond_distance
C1 C2 1.389(17)
C1 C6 1.417(17)
C1 P1 1.832(11)
C2 C3 1.382(18)
C2 H2 0.95
C3 C4 1.40(2)
C3 H3 0.95
C4 C5 1.396(19)
C4 H4 0.95
C5 C6 1.356(18)
C5 H5 0.95
C6 C7 1.501(18)
C7 C8 1.439(18)
C7 C12 1.441(17)
C7 Rh1 2.192(12)
C8 C9 1.381(19)
C8 Rh1 2.300(12)
C8 H8 0.95
C9 C10 1.40(2)
C9 Rh1 2.376(12)
C9 H9 0.95
C10 C11 1.430(19)
C10 Rh1 2.347(13)
C10 H10 0.95
C11 C12 1.364(19)
C11 Rh1 2.354(13)
C11 H11 0.95
C12 Rh1 2.302(12)
C12 H12 0.95
C13 C14 1.530(16)
C13 C18 1.553(16)
C13 P1 1.836(11)
C13 H13 1
C14 C15 1.534(17)
C14 H14A 0.99
C14 H14B 0.99
C15 C16 1.518(18)
C15 H15A 0.99
C15 H15B 0.99
C16 C17 1.549(18)
C16 H16A 0.99
C16 H16B 0.99
C17 C18 1.518(18)
C17 H17A 0.99
C17 H17B 0.99
C18 H18A 0.99
C18 H18B 0.99
C19 C24 1.533(17)
C19 C20 1.539(17)
C19 P1 1.827(11)
C19 H19 1
C20 C21 1.531(18)
C20 H20A 0.99
C20 H20B 0.99
C21 C22 1.51(2)
C21 H21A 0.99
C21 H21B 0.99
C22 C23 1.54(2)
C22 H22A 0.99
C22 H22B 0.99
C23 C24 1.528(17)
C23 H23A 0.99
C23 H23B 0.99
C24 H24A 0.99
C24 H24B 0.99
C25 C26 1.423(18)
C25 C32 1.506(19)
C25 Rh1 2.147(12)
C25 H25 1
C26 C27 1.520(17)
C26 Rh1 2.140(12)
C26 H26 1
C27 C28 1.563(19)
C27 H27A 0.99
C27 H27B 0.99
C28 C29 1.50(2)
C28 H28A 0.99
C28 H28B 0.99
C29 C30 1.53(2)
C29 H29A 0.99
C29 H29B 0.99
C30 C31 1.52(2)
C30 H30A 0.99
C30 H30B 0.99
C31 C32 1.55(2)
C31 H31A 0.99
C31 H31B 0.99
C32 H32A 0.99
C32 H32B 0.99
C33 C38 1.390(17)
C33 C34 1.401(17)
C33 B1 1.655(16)
C34 C35 1.395(17)
C34 H34 0.95
C35 C36 1.377(18)
C35 C39 1.492(16)
C36 C37 1.377(17)
C36 H36 0.95
C37 C38 1.389(17)
C37 C40 1.515(16)
C38 H38 0.95
C39 F2 1.327(15)
C39 F1 1.344(14)
C39 F3 1.352(14)
C40 F5 1.296(17)
C40 F6 1.323(16)
C40 F4 1.360(18)
C41 C42 1.382(16)
C41 C46 1.416(16)
C41 B1 1.645(17)
C42 C43 1.399(16)
C42 H42 0.95
C43 C44 1.375(18)
C43 C47 1.497(17)
C44 C45 1.392(18)
C44 H44 0.95
C45 C46 1.383(16)
C45 C48 1.488(17)
C46 H46 0.95
C47 F9 1.328(16)
C47 F7 1.335(16)
C47 F8 1.342(17)
C48 F11 1.323(15)
C48 F10 1.335(14)
C48 F12 1.356(15)
C49 C54 1.395(16)
C49 C50 1.407(16)
C49 B1 1.654(16)
C50 C51 1.412(17)
C50 H50 0.95
C51 C52 1.383(17)
C51 C55 1.496(17)
C52 C53 1.375(17)
C52 H52 0.95
C53 C54 1.380(16)
C53 C56 1.489(16)
C54 H54 0.95
C55 F15 1.330(16)
C55 F14 1.336(17)
C55 F13 1.362(17)
C56 F18 1.326(17)
C56 F17 1.330(17)
C56 F16 1.345(15)
C57 C58 1.379(17)
C57 C62 1.414(17)
C57 B1 1.628(17)
C58 C59 1.420(17)
C58 H58 0.95
C59 C60 1.365(18)
C59 C63 1.465(18)
C60 C61 1.388(18)
C60 H60 0.95
C61 C62 1.380(18)
C61 C64 1.488(19)
C62 H62 0.95
C63 F19 1.307(19)
C63 F21 1.308(17)
C63 F20 1.333(18)
C64 F23A 1.26(3)
C64 F24 1.289(19)
C64 F22A 1.33(2)
C64 F22 1.40(2)
C64 F23 1.44(2)
C65 Cl1 1.73(2)
C65 Cl2 1.783(18)
C65 H65A 0.99
C65 H65B 0.99
C66 Cl3 1.746(19)
C66 Cl4 1.75(2)
C66 H66A 0.99
C66 H66B 0.99
F22 F22A 1.07(3)
F22A F23A 1.33(3)
F23 F23A 0.86(3)
P1 Rh1 2.252(3)
